data_2017328
loop_
_publ_author_name
'Ghanemi, Soumia'
'Hernandez, Olivier'
'Boudjada, Ali'
'Meinnel, Jean'

_publ_section_title
;
 Rotationally disordered phase of
 1,3-dibromo-5-iodo-2,4,6-trimethylbenzene at 293 K
;
_journal_coeditor_code FG3100
_journal_issue 10
_journal_name_full 'Acta Crystallographica Section C'
_journal_page_first o498
_journal_page_last o501
_journal_paper_doi 10.1107/S0108270109032715
_journal_volume 65
_journal_year 2009
_chemical_formula_iupac 'C9 H9 Br2 I'
_chemical_formula_moiety 'C9 H9 Br2 I'
_chemical_formula_sum 'C9 H9 Br2 I'
_chemical_formula_weight 403.84
_chemical_name_systematic
;
1,3-dibromo-5-iodo-2,4,6-trimethylbenzene
;
_space_group_IT_number 2
_symmetry_cell_setting triclinic
_symmetry_space_group_name_Hall '-P 1'
_symmetry_space_group_name_H-M 'P -1'
_cell_angle_alpha 60.187(8)
_cell_angle_beta 72.998(9)
_cell_angle_gamma 95.100(10)
_cell_formula_units_Z 2
_cell_length_a 7.8950(10)
_cell_length_b 9.3180(9)
_cell_length_c 9.3130(11)
_cell_measurement_reflns_used 10298
_cell_measurement_temperature 293
_cell_measurement_theta_max 30.034
_cell_measurement_theta_min 2.91
_cell_volume 545.33(13)
_computing_cell_refinement 'DIRAX (Duisenberg <i>et al.</i>,  2003)'
_computing_data_collection 'COLLECT (Nonius, 2001)'
_computing_data_reduction 'EvalCCD (Duisenberg <i>et al.</i>,  2003)'
_computing_molecular_graphics 'CAMERON (Watkin <i>et al.</i>,  1996)'
_computing_publication_material 'CRYSTALS (Betteridge <i>et al.</i>,  2003)'
_computing_structure_refinement 'CRYSTALS (Betteridge <i>et al.</i>,  2003)'
_computing_structure_solution 'SIR97 (Altomare <i>et al.</i>,  1999)'
_diffrn_ambient_temperature 293.0(10)
_diffrn_measured_fraction_theta_full 0.978
_diffrn_measured_fraction_theta_max 0.942
_diffrn_measurement_device_type 'Nonius KappaCCD area-detector'
_diffrn_measurement_method \w/2\q
_diffrn_radiation_monochromator 'horizontally mounted graphite crystal'
_diffrn_radiation_source 'X-ray tube'
_diffrn_radiation_type 'Mo K\a'
_diffrn_radiation_wavelength 0.71073
_diffrn_reflns_av_R_equivalents 0.045
_diffrn_reflns_limit_h_max 9
_diffrn_reflns_limit_h_min -10
_diffrn_reflns_limit_k_max 13
_diffrn_reflns_limit_k_min -11
_diffrn_reflns_limit_l_max 13
_diffrn_reflns_limit_l_min -13
_diffrn_reflns_number 5479
_diffrn_reflns_theta_full 25.199
_diffrn_reflns_theta_max 29.999
_diffrn_reflns_theta_min 3.547
_exptl_absorpt_coefficient_mu 10.211
_exptl_absorpt_correction_T_max 0.16
_exptl_absorpt_correction_T_min 0.06
_exptl_absorpt_correction_type multi-scan
_exptl_absorpt_process_details '(SADABS; Sheldrick, 1996)'
_exptl_crystal_colour colourless
_exptl_crystal_density_diffrn 2.459
_exptl_crystal_description plate
_exptl_crystal_F_000 371.964
_exptl_crystal_size_max 0.29
_exptl_crystal_size_mid 0.28
_exptl_crystal_size_min 0.18
_refine_diff_density_max 1.21
_refine_diff_density_min -1.01
_refine_ls_extinction_coef 12(3)
_refine_ls_extinction_method 'Larson (1970), Eq. 22'
_refine_ls_goodness_of_fit_ref 1.1769
_refine_ls_hydrogen_treatment constr
_refine_ls_matrix_type full
_refine_ls_number_parameters 138
_refine_ls_number_reflns 1629
_refine_ls_number_restraints 54
_refine_ls_R_factor_all 0.0906
_refine_ls_R_factor_gt 0.0399
_refine_ls_shift/su_max 0.000206
_refine_ls_structure_factor_coef F
_refine_ls_weighting_details
;
Method, part 1, Chebychev polynomial (Watkin, 1994, Prince, 1982)
[weight] = 1.0/[A~0~*T~0~(x)+A~1~*T~1~(x) ... +A~n-1~]*T~n-1~(x)],
where A~i~ are the Chebychev coefficients listed below and x = Fcalc/Fmax.
Method = Robust Weighting (Prince, 1982)
W = [weight] * [1-(deltaF/6*sigmaF)^2^]^2^
A~i~ are: 1.38 0.469 1.07
;
_refine_ls_weighting_scheme calc
_refine_ls_wR_factor_all 0.0667
_refine_ls_wR_factor_ref 0.0436
_reflns_number_gt 1629
_reflns_number_total 2995
_reflns_threshold_expression I>3\s(I)
_cod_data_source_file fg3100.cif
_cod_data_source_block I
_cod_original_sg_symbol_H-M P-1
_cod_database_code 2017328
_cod_database_fobs_code 2017328

loop_
_symmetry_equiv_pos_as_xyz
x,y,z
-x,-y,-z

loop_
_atom_site_type_symbol
_atom_site_label
_atom_site_fract_x
_atom_site_fract_y
_atom_site_fract_z
_atom_site_U_iso_or_equiv
_atom_site_adp_type
_atom_site_occupancy
_atom_site_disorder_assembly
_atom_site_disorder_group
Br Br1 0.7753(12) 0.4473(5) -0.1329(7) 0.0590 Uani 0.6670 . .
I I1 0.7722(13) 0.4701(6) -0.1390(7) 0.0466 Uani 0.3330 . .
Br Br3 0.7668(15) -0.0906(7) -0.2533(7) 0.0565 Uani 0.6670 . .
I I3 0.7631(19) -0.1002(8) -0.2681(9) 0.0511 Uani 0.3330 . .
Br Br5 0.7121(13) -0.2268(6) 0.4226(6) 0.0564 Uani 0.6670 . .
I I5 0.7119(15) -0.2428(6) 0.4473(7) 0.0454 Uani 0.3330 . .
C C12 0.7765(11) 0.2802(8) -0.3524(8) 0.0559 Uani 1.0000 . .
C C14 0.7322(12) -0.3195(8) 0.1431(9) 0.0599 Uani 1.0000 . .
C C16 0.7395(12) 0.1641(9) 0.2504(9) 0.0616 Uani 1.0000 . .
C C1 0.7589(8) 0.2097(4) -0.0471(5) 0.0392 Uani 1.0000 . .
C C2 0.7632(8) 0.1578(5) -0.1642(4) 0.0399 Uani 1.0000 . .
C C3 0.7569(8) -0.0131(5) -0.0980(5) 0.0407 Uani 1.0000 . .
C C4 0.7405(8) -0.1324(4) 0.0760(5) 0.0388 Uani 1.0000 . .
C C5 0.7371(8) -0.0693(4) 0.1823(4) 0.0382 Uani 1.0000 . .
C C6 0.7465(9) 0.1014(5) 0.1267(5) 0.0394 Uani 1.0000 . .
H H121 0.7789 0.3967 -0.3735 0.21(3) Uiso 1.0000 . .
H H122 0.8923 0.2885 -0.4404 0.21(3) Uiso 1.0000 . .
H H123 0.6673 0.2369 -0.3683 0.21(3) Uiso 1.0000 . .
H H141 0.7342 -0.3394 0.0466 0.21(3) Uiso 1.0000 . .
H H142 0.8417 -0.3448 0.1741 0.21(3) Uiso 1.0000 . .
H H143 0.6164 -0.3971 0.2522 0.21(3) Uiso 1.0000 . .
H H161 0.7304 0.0664 0.3693 0.21(3) Uiso 1.0000 . .
H H162 0.8543 0.2588 0.1956 0.21(3) Uiso 1.0000 . .
H H163 0.6293 0.2083 0.2677 0.21(3) Uiso 1.0000 . .

loop_
_atom_site_aniso_label
_atom_site_aniso_U_11
_atom_site_aniso_U_22
_atom_site_aniso_U_33
_atom_site_aniso_U_12
_atom_site_aniso_U_13
_atom_site_aniso_U_23
Br1 0.094(2) 0.0204(9) 0.0652(15) 0.0239(9) -0.0396(14) -0.0192(8)
I1 0.072(2) 0.0275(15) 0.0497(17) 0.0201(16) -0.0293(15) -0.0239(14)
Br3 0.0792(19) 0.0605(14) 0.0499(14) 0.0163(12) -0.0248(13) -0.0445(12)
I3 0.074(2) 0.0557(17) 0.0447(16) 0.0202(16) -0.0276(15) -0.0393(13)
Br5 0.0742(17) 0.0561(16) 0.0270(11) 0.0144(14) -0.0272(12) -0.0116(10)
I5 0.070(2) 0.0328(11) 0.0270(14) 0.0140(11) -0.0253(15) -0.0085(10)
C12 0.070(5) 0.050(4) 0.042(4) 0.019(4) -0.025(4) -0.019(3)
C14 0.079(6) 0.037(4) 0.060(5) 0.013(4) -0.028(4) -0.025(3)
C16 0.082(6) 0.067(5) 0.052(4) 0.027(4) -0.031(4) -0.040(4)
C1 0.038(3) 0.037(3) 0.045(3) 0.006(3) -0.017(3) -0.024(3)
C2 0.031(3) 0.041(3) 0.038(3) 0.009(3) -0.012(3) -0.016(3)
C3 0.037(3) 0.044(3) 0.039(3) 0.007(3) -0.010(3) -0.025(3)
C4 0.033(3) 0.035(3) 0.040(3) 0.008(3) -0.010(2) -0.018(3)
C5 0.038(3) 0.041(3) 0.035(3) 0.008(3) -0.013(3) -0.022(3)
C6 0.041(3) 0.042(3) 0.039(3) 0.013(3) -0.017(3) -0.023(3)

loop_
_atom_type_symbol
_atom_type_scat_dispersion_real
_atom_type_scat_dispersion_imag
_atom_type_scat_source
C 0.0033 0.0016 'International Tables Vol C 4.2.6.8 and 6.1.1.4'
H 0.0000 0.0000 'International Tables Vol C 4.2.6.8 and 6.1.1.4'
Br -0.2901 2.4595 'International Tables Vol C 4.2.6.8 and 6.1.1.4'
I -0.4742 1.8119 'International Tables Vol C 4.2.6.8 and 6.1.1.4'

loop_
_geom_angle_atom_site_label_1
_geom_angle_atom_site_label_2
_geom_angle_atom_site_label_3
_geom_angle_site_symmetry_1
_geom_angle_site_symmetry_2
_geom_angle_site_symmetry_3
_geom_angle
_geom_angle_publ_flag
Br1 C1 C2 . . . 118.04(19) no
I1 C1 C2 . . . 118.28(18) no
Br1 C1 C6 . . . 117.90(19) no
I1 C1 C6 . . . 117.67(18) no
C2 C1 C6 . . . 124.05(9) no
C12 C2 C1 . . . 122.3(2) no
C12 C2 C3 . . . 121.9(2) no
C1 C2 C3 . . . 115.82(9) no
Br3 C3 C2 . . . 117.8(2) no
C2 C3 I3 . . . 117.8(2) no
Br3 C3 C4 . . . 118.0(2) no
C2 C3 C4 . . . 124.19(9) no
I3 C3 C4 . . . 118.0(2) no
C14 C4 C3 . . . 122.3(2) no
C14 C4 C5 . . . 121.9(2) no
C3 C4 C5 . . . 115.85(9) no
Br5 C5 C4 . . . 117.82(18) no
I5 C5 C4 . . . 117.87(18) no
Br5 C5 C6 . . . 117.99(19) no
I5 C5 C6 . . . 117.94(18) no
C4 C5 C6 . . . 124.17(9) no
C16 C6 C5 . . . 122.1(2) no
C16 C6 C1 . . . 122.0(2) no
C5 C6 C1 . . . 115.87(9) no
C2 C12 H121 . . . 109.3 no
C2 C12 H122 . . . 109.5 no
H121 C12 H122 . . . 109.5 no
C2 C12 H123 . . . 109.6 no
H121 C12 H123 . . . 109.5 no
H122 C12 H123 . . . 109.5 no
C4 C14 H141 . . . 109.4 no
C4 C14 H142 . . . 109.1 no
H141 C14 H142 . . . 109.5 no
C4 C14 H143 . . . 109.9 no
H141 C14 H143 . . . 109.5 no
H142 C14 H143 . . . 109.5 no
C6 C16 H161 . . . 109.4 no
C6 C16 H162 . . . 109.4 no
H161 C16 H162 . . . 109.5 no
C6 C16 H163 . . . 109.6 no
H161 C16 H163 . . . 109.5 no
H162 C16 H163 . . . 109.5 no

loop_
_geom_bond_atom_site_label_1
_geom_bond_atom_site_label_2
_geom_bond_site_symmetry_1
_geom_bond_site_symmetry_2
_geom_bond_distance
_geom_bond_publ_flag
Br1 C1 . . 1.920(4) no
I1 C1 . . 2.114(5) no
Br3 C3 . . 1.898(4) no
I3 C3 . . 2.100(5) no
Br5 C5 . . 1.904(4) no
I5 C5 . . 2.105(5) no
C12 C2 . . 1.505(6) no
C14 C4 . . 1.519(6) no
C16 C6 . . 1.520(7) no
C1 C2 . . 1.389(5) no
C1 C6 . . 1.384(5) no
C2 C3 . . 1.382(5) no
C3 C4 . . 1.392(5) no
C4 C5 . . 1.376(5) no
C5 C6 . . 1.393(5) no
C12 H121 . . 1.000 no
C12 H122 . . 1.000 no
C12 H123 . . 1.000 no
C14 H141 . . 1.000 no
C14 H142 . . 1.000 no
C14 H143 . . 1.000 no
C16 H161 . . 1.000 no
C16 H162 . . 1.000 no
C16 H163 . . 1.000 no
